data_7000050
loop_
_publ_author_name
'Baker, Murray V.'
'Barnard, Peter J.'
'Brayshaw, Simon K.'
'Hickey, James L.'
'Skelton, Brian W.'
'White, Allan H.'

_publ_section_title
;
 Synthetic, structural and spectroscopic studies of
 (pseudo)halo(1,3-di-tert-butylimidazol-2-ylidine)gold complexes.
;
_journal_issue 1
_journal_name_full 'Dalton transactions (Cambridge, England : 2003)'
_journal_page_first 37
_journal_page_last 43
_journal_paper_doi 10.1039/b412540a
_journal_year 2005
_chemical_formula_sum 'C11 H20 Au Cl N2'
_chemical_formula_weight 412.71
_space_group_IT_number 15
_symmetry_cell_setting monoclinic
_symmetry_space_group_name_Hall '-C 2yc'
_symmetry_space_group_name_H-M 'C 1 2/c 1'
_atom_sites_solution_hydrogens difmap
_atom_sites_solution_primary direct
_atom_sites_solution_secondary difmap
_cell_angle_alpha 90.00000
_cell_angle_beta 107.605(2)
_cell_angle_gamma 90.00000
_cell_formula_units_Z 4
_cell_length_a 11.1345(8)
_cell_length_b 11.7348(9)
_cell_length_c 11.0707(8)
_cell_measurement_reflns_used 8422
_cell_measurement_temperature 150
_cell_measurement_theta_max 37.3
_cell_measurement_theta_min 2.59
_cell_volume 1378.76(18)
_computing_cell_refinement 'Siemens SAINT (Siemens, 1995)'
_computing_data_collection 'Siemens SMART (Siemens, 1995)'
_computing_data_reduction 'xtal ADDREF SORTRF'
_computing_molecular_graphics xtal
_computing_publication_material 'xtal BONDLA CIFIO'
_computing_structure_refinement 'xtal CRYLSQ'
_computing_structure_solution xtal
_diffrn_ambient_temperature 150(2)
_diffrn_measured_fraction_theta_full .99
_diffrn_measured_fraction_theta_max 1.0
_diffrn_measurement_device_type
;
Bruker SMART CCD diffractometer
;
_diffrn_measurement_method '\w scans'
_diffrn_radiation_detector 'CCD area detector'
_diffrn_radiation_monochromator graphite
_diffrn_radiation_source 'sealed tube'
_diffrn_radiation_type 'Mo K\a'
_diffrn_radiation_wavelength .71073
_diffrn_reflns_av_R_equivalents .030
_diffrn_reflns_av_sigmaI/netI .025
_diffrn_reflns_limit_h_max 18
_diffrn_reflns_limit_h_min -19
_diffrn_reflns_limit_k_max 20
_diffrn_reflns_limit_k_min -20
_diffrn_reflns_limit_l_max 18
_diffrn_reflns_limit_l_min -18
_diffrn_reflns_number 14240
_diffrn_reflns_theta_full 37.5
_diffrn_reflns_theta_max 37.5
_diffrn_reflns_theta_min 2.59
_diffrn_standards_decay_% 0
_exptl_absorpt_coefficient_mu 10.838
_exptl_absorpt_correction_T_max 1
_exptl_absorpt_correction_T_min .53
_exptl_absorpt_correction_type multi-scan
_exptl_absorpt_process_details
;
SADABS; Sheldrick, 1996
;
_exptl_crystal_colour colourless
_exptl_crystal_density_diffrn 1.988
_exptl_crystal_description bar
_exptl_crystal_F_000 784
_exptl_crystal_size_max .26
_exptl_crystal_size_mid .06
_exptl_crystal_size_min .05
_refine_diff_density_max 2.374
_refine_diff_density_min -1.07
_refine_ls_extinction_method none
_refine_ls_goodness_of_fit_all 1.015
_refine_ls_goodness_of_fit_ref 1.03
_refine_ls_hydrogen_treatment noref
_refine_ls_matrix_type full
_refine_ls_number_constraints 0
_refine_ls_number_parameters 70
_refine_ls_number_reflns 3319
_refine_ls_number_restraints 0
_refine_ls_R_factor_all .024
_refine_ls_R_factor_gt .02
_refine_ls_shift/su_max .007
_refine_ls_shift/su_mean .0002
_refine_ls_structure_factor_coef F
_refine_ls_weighting_scheme calc
_refine_ls_wR_factor_all .024
_refine_ls_wR_factor_ref .024
_reflns_d_resolution_high .584
_reflns_d_resolution_low 7.859
_reflns_Friedel_coverage 0
_reflns_limit_h_max 19
_reflns_limit_h_min 0
_reflns_limit_k_max 20
_reflns_limit_k_min 0
_reflns_limit_l_max 18
_reflns_limit_l_min -18
_reflns_number_gt 3319
_reflns_number_total 3611
_reflns_threshold_expression 'I    > 2.00 sig(I   )'
_cod_data_source_file b412540a.txt
_cod_data_source_block jlh104
_cod_original_sg_symbol_Hall -c_2yc
_cod_original_sg_symbol_H-M C_1_2/c_1
_cod_original_formula_sum 'C11 H20 Au1 Cl1 N2'
_cod_database_code 7000050

loop_
_symmetry_equiv_pos_as_xyz
+x,+y,+z
-x,+y,1/2-z
-x,-y,-z
+x,-y,1/2+z
1/2+x,1/2+y,+z
1/2-x,1/2+y,1/2-z
1/2-x,1/2-y,-z
1/2+x,1/2-y,1/2+z

loop_
_atom_site_label
_atom_site_fract_x
_atom_site_fract_y
_atom_site_fract_z
_atom_site_U_iso_or_equiv
_atom_site_adp_type
_atom_site_calc_flag
_atom_site_calc_attached_atom
_atom_site_occupancy
_atom_site_disorder_assembly
_atom_site_disorder_group
Au .50000 .285066(8) .25000 .02132(4) Uani ? ? 1.00000 ? ?
Cl .50000 .09127(6) .25000 .0327(3) Uani ? ? 1.00000 ? ?
C1 .50000 .4570(2) .25000 .0240(9) Uani ? ? 1.00000 ? ?
N2 .41080(15) .52433(13) .17529(15) .0256(6) Uani ? ? 1.00000 ? ?
C21 .29418(17) .48559(17) .07242(18) .0270(7) Uani ? ? 1.00000 ? ?
C22 .21371(18) .4102(2) .1299(2) .0328(8) Uani ? ? 1.00000 ? ?
C23 .33535(19) .4218(2) -.02836(18) .0310(8) Uani ? ? 1.00000 ? ?
C24 .2173(2) .5901(2) .0135(2) .0386(9) Uani ? ? 1.00000 ? ?
C3 .4446(2) .63658(17) .2037(2) .0312(8) Uani ? ? 1.00000 ? ?
H22a .18949 .45143 .19260 .04900 Uiso ? ? 1.00000 ? ?
H22b .26088 .34465 .16804 .04900 Uiso ? ? 1.00000 ? ?
H22c .14036 .38605 .06534 .04900 Uiso ? ? 1.00000 ? ?
H23a .38558 .47073 -.06306 .04600 Uiso ? ? 1.00000 ? ?
H23b .26360 .39803 -.09544 .04600 Uiso ? ? 1.00000 ? ?
H23c .38412 .35663 .00726 .04600 Uiso ? ? 1.00000 ? ?
H24a .26688 .63816 -.02308 .05900 Uiso ? ? 1.00000 ? ?
H24b .19384 .63205 .07591 .05900 Uiso ? ? 1.00000 ? ?
H24c .14373 .56742 -.05175 .05900 Uiso ? ? 1.00000 ? ?
H3 .39723 .70233 .16470 .03900 Uiso ? ? 1.00000 ? ?

loop_
_atom_site_aniso_label
_atom_site_aniso_U_11
_atom_site_aniso_U_22
_atom_site_aniso_U_33
_atom_site_aniso_U_12
_atom_site_aniso_U_13
_atom_site_aniso_U_23
Au .01920(4) .02023(5) .02134(5) .00000 .00133(3) .00000
Cl .0260(3) .0230(3) .0401(3) .00000 -.0037(2) .00000
C1 .0248(10) .0213(11) .0223(10) .00000 .0017(8) .00000
N2 .0260(7) .0204(6) .0244(7) .0012(5) -.0012(5) -.0003(5)
C21 .0228(7) .0263(8) .0254(8) .0021(6) -.0026(6) -.0000(6)
C22 .0229(8) .0338(10) .0378(10) .0003(7) .0032(7) -.0007(8)
C23 .0292(8) .0347(10) .0230(8) -.0002(7) -.0013(6) -.0028(7)
C24 .0349(10) .0289(10) .0393(11) .0049(7) -.0081(8) .0016(8)
C3 .0339(9) .0200(8) .0313(9) .0004(7) -.0029(7) .0004(7)

loop_
_atom_type_symbol
_atom_type_description
_atom_type_oxidation_number
_atom_type_number_in_cell
_atom_type_scat_dispersion_real
_atom_type_scat_dispersion_imag
_atom_type_scat_source
C ? 0 44 .002 .002 'Int Tables Vol IV Tables 2.2B and 2.3.1'
H ? 0 80 0 0 'Int Tables Vol IV Tables 2.2B and 2.3.1'
Au ? 0 4 -2.688 8.798 'Int Tables Vol IV Tables 2.2B and 2.3.1'
Cl ? 0 4 .132 .159 'Int Tables Vol IV Tables 2.2B and 2.3.1'
N ? 0 8 .004 .003 'Int Tables Vol IV Tables 2.2B and 2.3.1'

loop_
_diffrn_attenuator_code
_diffrn_attenuator_scale
? ?

loop_
_geom_angle_atom_site_label_1
_geom_angle_atom_site_label_2
_geom_angle_atom_site_label_3
_geom_angle_site_symmetry_1
_geom_angle_site_symmetry_2
_geom_angle_site_symmetry_3
_geom_angle
_geom_angle_publ_flag
Cl Au C1 . . . 180.0000 ?
Au C1 N2 . . . 126.10(11) ?
Au C1 N2 . . '2 655' 126.10(11) ?
N2 C1 N2 . . '2 655' 107.8(2) ?
C1 N2 C21 . . . 126.41(16) ?
C1 N2 C3 . . . 108.76(15) ?
C21 N2 C3 . . . 124.79(15) ?
N2 C21 C22 . . . 109.73(16) ?
N2 C21 C23 . . . 108.56(16) ?
N2 C21 C24 . . . 108.84(16) ?
C22 C21 C23 . . . 111.38(17) ?
C22 C21 C24 . . . 108.66(18) ?
C23 C21 C24 . . . 109.62(17) ?
C21 C22 H22a . . . 110.0 ?
C21 C22 H22b . . . 109.7 ?
C21 C22 H22c . . . 109.7 ?
H22a C22 H22b . . . 109.1 ?
H22a C22 H22c . . . 109.4 ?
H22b C22 H22c . . . 108.9 ?
C21 C23 H23a . . . 109.9 ?
C21 C23 H23b . . . 110.3 ?
C21 C23 H23c . . . 110.58 ?
H23a C23 H23b . . . 108.4 ?
H23a C23 H23c . . . 108.6 ?
H23b C23 H23c . . . 109.1 ?
C21 C24 H24a . . . 109.5 ?
C21 C24 H24b . . . 110.4 ?
C21 C24 H24c . . . 110.1 ?
H24a C24 H24b . . . 108.8 ?
H24a C24 H24c . . . 108.5 ?
H24b C24 H24c . . . 109.5 ?
N2 C3 H3 . . . 126.11 ?
N2 C3 C3 . . '2 655' 107.34(17) ?
H3 C3 C3 . . '2 655' 126.6 ?

loop_
_geom_bond_atom_site_label_1
_geom_bond_atom_site_label_2
_geom_bond_site_symmetry_1
_geom_bond_site_symmetry_2
_geom_bond_distance
_geom_bond_publ_flag
Au Cl . . 2.2742(7) ?
Au C1 . . 2.018(3) ?
C1 N2 . . 1.341(2) ?
C1 N2 . '2 655' 1.341(2) ?
N2 C21 . . 1.515(2) ?
N2 C3 . . 1.380(2) ?
C21 C22 . . 1.528(3) ?
C21 C23 . . 1.525(3) ?
C21 C24 . . 1.524(3) ?
C22 H22a . . .949 ?
C22 H22b . . .955 ?
C22 H22c . . .9517 ?
C23 H23a . . .959 ?
C23 H23b . . .9532 ?
C23 H23c . . .952 ?
C24 H24a . . .960 ?
C24 H24b . . .948 ?
C24 H24c . . .952 ?
C3 H3 . . .960 ?
C3 C3 . '2 655' 1.344(3) ?

loop_
_geom_torsion_atom_site_label_1
_geom_torsion_atom_site_label_2
_geom_torsion_atom_site_label_3
_geom_torsion_atom_site_label_4
_geom_torsion_site_symmetry_1
_geom_torsion_site_symmetry_2
_geom_torsion_site_symmetry_3
_geom_torsion_site_symmetry_4
_geom_torsion
_geom_torsion_publ_flag
? ? ? ? ? ? ? ? ? ?
